data_7156623
loop_
_publ_author_name
'Ng, Fo-Ning'
'Chan, Chun-Ming'
'Li, Jianbin'
'Sun, Mingzi'
'Lu, Yin-Suo'
'Zhou, Zhongyuan'
'Huang, Bolong'
'Yu, Wing-Yiu'

_publ_section_title
;
 [Rh<sup>III</sup>(Cp*)]-catalyzed arylfluorination of \a-diazoketoesters
 for facile synthesis of \a-aryl-\a-fluoroketoesters.
;
_journal_issue 5
_journal_name_full 'Organic &amp; biomolecular chemistry'
_journal_page_first 1191
_journal_page_last 1201
_journal_paper_doi 10.1039/c8ob02801j
_journal_volume 17
_journal_year 2019
_chemical_formula_sum 'C27 H29 Br Cl O2 Rh'
_chemical_formula_weight 603.77
_space_group_IT_number 2
_space_group_name_Hall '-P 1'
_space_group_name_H-M_alt 'P -1'
_symmetry_cell_setting triclinic
_symmetry_space_group_name_Hall '-P 1'
_symmetry_space_group_name_H-M 'P -1'
_atom_sites_solution_hydrogens geom
_atom_sites_solution_primary direct
_atom_sites_solution_secondary difmap
_audit_creation_method SHELXL-97
_audit_update_record
;
2018-05-07 deposited with the CCDC.
2018-12-20 downloaded from the CCDC.
;
_cell_angle_alpha 79.844(2)
_cell_angle_beta 81.3100(10)
_cell_angle_gamma 89.5190(10)
_cell_formula_units_Z 2
_cell_length_a 8.2888(4)
_cell_length_b 8.8488(5)
_cell_length_c 17.5560(9)
_cell_measurement_reflns_used 9572
_cell_measurement_temperature 294(2)
_cell_measurement_theta_max 30.28
_cell_measurement_theta_min 2.34
_cell_volume 1252.71(11)
_computing_cell_refinement 'Bruker APEX3'
_computing_data_collection 'Bruker APEX3'
_computing_data_reduction 'Bruker SAINT'
_computing_molecular_graphics 'Bruker SHELXTL'
_computing_publication_material 'Bruker SHELXTL'
_computing_structure_refinement 'SHELXL-97 (Sheldrick, 1997)'
_computing_structure_solution 'SHELXS-97 (Sheldrick, 1990)'
_diffrn_ambient_temperature 294(2)
_diffrn_measured_fraction_theta_full 0.997
_diffrn_measured_fraction_theta_max 0.997
_diffrn_measurement_device_type 'D8_VENTURE PHOTOS 100 area detector'
_diffrn_measurement_method 'phi and omega scans'
_diffrn_radiation_monochromator graphite
_diffrn_radiation_source 'fine-focus sealed tube'
_diffrn_radiation_type MoK\a
_diffrn_radiation_wavelength 0.71073
_diffrn_reflns_av_R_equivalents 0.0338
_diffrn_reflns_av_sigmaI/netI 0.0168
_diffrn_reflns_limit_h_max 11
_diffrn_reflns_limit_h_min -11
_diffrn_reflns_limit_k_max 12
_diffrn_reflns_limit_k_min -12
_diffrn_reflns_limit_l_max 25
_diffrn_reflns_limit_l_min -25
_diffrn_reflns_number 83804
_diffrn_reflns_theta_full 30.57
_diffrn_reflns_theta_max 30.57
_diffrn_reflns_theta_min 2.43
_exptl_absorpt_coefficient_mu 2.405
_exptl_absorpt_correction_T_max 0.7461
_exptl_absorpt_correction_T_min 0.5796
_exptl_absorpt_correction_type multi-scan
_exptl_absorpt_process_details SAINT
_exptl_crystal_colour gold
_exptl_crystal_density_diffrn 1.601
_exptl_crystal_density_method 'not measured'
_exptl_crystal_description PLATE
_exptl_crystal_F_000 608
_exptl_crystal_size_max 0.18
_exptl_crystal_size_mid 0.14
_exptl_crystal_size_min 0.06
_refine_diff_density_max 0.594
_refine_diff_density_min -1.051
_refine_diff_density_rms 0.195
_refine_ls_extinction_method none
_refine_ls_goodness_of_fit_ref 1.002
_refine_ls_hydrogen_treatment mixed
_refine_ls_matrix_type full
_refine_ls_number_parameters 300
_refine_ls_number_reflns 7669
_refine_ls_number_restraints 0
_refine_ls_restrained_S_all 1.002
_refine_ls_R_factor_all 0.0331
_refine_ls_R_factor_gt 0.0263
_refine_ls_shift/su_max 0.002
_refine_ls_shift/su_mean 0.000
_refine_ls_structure_factor_coef Fsqd
_refine_ls_weighting_details 'calc w=1/[\s^2^(Fo^2^)+(0.0439P)^2^+0.9910P] where P=(Fo^2^+2Fc^2^)/3'
_refine_ls_weighting_scheme calc
_refine_ls_wR_factor_gt 0.0713
_refine_ls_wR_factor_ref 0.0811
_reflns_number_gt 6871
_reflns_number_total 7669
_reflns_threshold_expression >2sigma(I)
_cod_data_source_file c8ob02801j2.cif
_cod_data_source_block nfn22
_cod_depositor_comments
;
The following automatic conversions were performed:

'_symmetry_cell_setting' value 'Triclinic' changed to 'triclinic'
according to
/home/data/users/saulius/crontab/automatic-downloads/rss-feeds/RSC/lib/dictionaries/cif_core.dic
dictionary named 'cif_core.dic' version 2.4.2 from 2011-04-26.

Automatic conversion script
Id: cif_fix_values 4973 2017-02-22 13:04:09Z antanas 

 Adding full bibliography for 7156622--7156623.cif.
;
_cod_original_sg_symbol_H-M P-1
_cod_database_code 7156623

loop_
_symmetry_equiv_pos_as_xyz
'x, y, z'
'-x, -y, -z'

loop_
_atom_site_label
_atom_site_type_symbol
_atom_site_fract_x
_atom_site_fract_y
_atom_site_fract_z
_atom_site_U_iso_or_equiv
_atom_site_adp_type
_atom_site_occupancy
_atom_site_symmetry_multiplicity
_atom_site_calc_flag
_atom_site_refinement_flags
Rh1 Rh 0.691806(12) 0.701968(11) 0.284164(6) 0.02627(2) Uani 1 1 d .
Br1 Br 0.11761(3) 0.36036(3) 0.067265(14) 0.07039(6) Uani 1 1 d .
Cl1 Cl 0.41964(4) 0.59745(5) 0.32205(2) 0.04402(9) Uani 1 1 d .
O1 O 0.92469(13) 0.83483(14) 0.09035(7) 0.0418(3) Uani 1 1 d .
O2 O 0.67153(14) 0.88620(13) 0.06591(7) 0.0469(3) Uani 1 1 d .
C1 C 0.6261(2) 0.90520(19) 0.33566(11) 0.0456(4) Uani 1 1 d .
C2 C 0.6780(2) 0.7868(2) 0.39470(10) 0.0450(4) Uani 1 1 d .
C3 C 0.8435(2) 0.75716(19) 0.37022(9) 0.0404(3) Uani 1 1 d .
C4 C 0.89377(19) 0.85094(18) 0.29529(10) 0.0389(3) Uani 1 1 d .
C5 C 0.7603(2) 0.94652(17) 0.27612(10) 0.0419(4) Uani 1 1 d .
C6 C 0.4617(3) 0.9788(3) 0.34051(17) 0.0780(7) Uani 1 1 d .
H6A H 0.4636 1.0659 0.3661 0.117 Uiso 1 1 calc R
H6B H 0.3804 0.9058 0.3698 0.117 Uiso 1 1 calc R
H6C H 0.4361 1.0116 0.2887 0.117 Uiso 1 1 calc R
C7 C 0.5775(3) 0.7211(3) 0.47089(13) 0.0789(7) Uani 1 1 d .
H7A H 0.5941 0.7816 0.5095 0.118 Uiso 1 1 calc R
H7B H 0.6093 0.6174 0.4874 0.118 Uiso 1 1 calc R
H7C H 0.4643 0.7222 0.4649 0.118 Uiso 1 1 calc R
C8 C 0.9510(3) 0.6519(3) 0.41576(13) 0.0656(5) Uani 1 1 d .
H8A H 1.0377 0.6178 0.3803 0.122(12) Uiso 1 1 calc R
H8B H 0.8879 0.5648 0.4454 0.146 Uiso 1 1 calc R
H8C H 0.9964 0.7057 0.4508 0.146 Uiso 1 1 calc R
C9 C 1.0643(2) 0.8666(3) 0.25172(13) 0.0597(5) Uani 1 1 d .
H9A H 1.1235 0.7756 0.2675 0.095(9) Uiso 1 1 calc R
H9B H 1.1176 0.9540 0.2633 0.114 Uiso 1 1 calc R
H9C H 1.0612 0.8803 0.1965 0.114 Uiso 1 1 calc R
C10 C 0.7687(3) 1.0736(2) 0.20717(14) 0.0678(6) Uani 1 1 d .
H10A H 0.8013 1.1674 0.2214 0.102 Uiso 1 1 calc R
H10B H 0.6634 1.0857 0.1907 0.102 Uiso 1 1 calc R
H10C H 0.8470 1.0494 0.1651 0.102 Uiso 1 1 calc R
C11 C 0.81962(16) 0.57779(15) 0.20123(8) 0.0274(3) Uani 1 1 d .
H11A H 0.935(2) 0.6059(19) 0.1883(10) 0.029(4) Uiso 1 1 d .
C12 C 0.76351(16) 0.46448(14) 0.26590(8) 0.0285(3) Uani 1 1 d .
H12B H 0.654(2) 0.4233(19) 0.2710(10) 0.032(4) Uiso 1 1 d .
C13 C 0.87011(18) 0.36833(15) 0.31351(8) 0.0300(3) Uani 1 1 d .
C14 C 0.7969(2) 0.2580(2) 0.37509(10) 0.0450(4) Uani 1 1 d .
H14A H 0.6837 0.2517 0.3871 0.054 Uiso 1 1 calc R
C15 C 0.8909(3) 0.1573(2) 0.41870(12) 0.0637(6) Uani 1 1 d .
H15A H 0.8404 0.0834 0.4595 0.076 Uiso 1 1 calc R
C16 C 1.0581(3) 0.1659(2) 0.40214(12) 0.0631(5) Uani 1 1 d .
H16A H 1.1206 0.0972 0.4313 0.076 Uiso 1 1 calc R
C17 C 1.1329(2) 0.2757(2) 0.34259(12) 0.0553(5) Uani 1 1 d .
H17A H 1.2462 0.2830 0.3321 0.066 Uiso 1 1 calc R
C18 C 1.0395(2) 0.37610(19) 0.29793(10) 0.0419(4) Uani 1 1 d .
H18A H 1.0910 0.4494 0.2571 0.050 Uiso 1 1 calc R
C19 C 0.70532(16) 0.66734(14) 0.15984(7) 0.0268(3) Uani 1 1 d .
C20 C 0.78133(17) 0.80263(16) 0.10264(8) 0.0316(3) Uani 1 1 d .
C21 C 0.7365(3) 1.0147(2) 0.00626(13) 0.0628(6) Uani 1 1 d .
H21A H 0.6585 1.0438 -0.0287 0.138(14) Uiso 1 1 calc R
H21B H 0.8360 0.9855 -0.0227 0.166 Uiso 1 1 calc R
H21C H 0.7580 1.0999 0.0306 0.166 Uiso 1 1 calc R
C22 C 0.55947(16) 0.59479(15) 0.13925(7) 0.0279(3) Uani 1 1 d .
C23 C 0.41243(17) 0.67049(17) 0.13448(8) 0.0328(3) Uani 1 1 d .
H23A H 0.4013 0.7682 0.1471 0.039 Uiso 1 1 calc R
C24 C 0.28267(18) 0.60261(19) 0.11131(9) 0.0377(3) Uani 1 1 d .
H24A H 0.1862 0.6554 0.1066 0.045 Uiso 1 1 calc R
C25 C 0.29807(19) 0.4563(2) 0.09530(9) 0.0408(4) Uani 1 1 d .
C26 C 0.4419(2) 0.3780(2) 0.09883(11) 0.0450(4) Uani 1 1 d .
H26A H 0.4512 0.2794 0.0873 0.054 Uiso 1 1 calc R
C27 C 0.57221(19) 0.44912(17) 0.11996(9) 0.0370(3) Uani 1 1 d .
H27A H 0.6706 0.3982 0.1213 0.044 Uiso 1 1 calc R

loop_
_atom_site_aniso_label
_atom_site_aniso_U_11
_atom_site_aniso_U_22
_atom_site_aniso_U_33
_atom_site_aniso_U_23
_atom_site_aniso_U_13
_atom_site_aniso_U_12
Rh1 0.02269(4) 0.02661(4) 0.02953(4) -0.00549(3) -0.00354(3) 0.00191(3)
Br1 0.04745(9) 0.09663(15) 0.07853(12) -0.03864(11) -0.01785(9) -0.01566(10)
Cl1 0.02736(15) 0.0580(2) 0.04488(18) -0.01080(16) 0.00252(14) -0.00641(15)
O1 0.0305(5) 0.0457(6) 0.0437(6) 0.0058(5) -0.0040(4) -0.0071(4)
O2 0.0351(5) 0.0423(6) 0.0529(6) 0.0215(5) -0.0083(5) -0.0019(5)
C1 0.0376(7) 0.0440(7) 0.0635(9) -0.0286(7) -0.0117(7) 0.0105(6)
C2 0.0461(8) 0.0532(8) 0.0393(7) -0.0212(6) -0.0022(6) -0.0033(7)
C3 0.0429(7) 0.0438(7) 0.0407(7) -0.0171(6) -0.0150(6) 0.0045(6)
C4 0.0329(6) 0.0417(7) 0.0470(7) -0.0184(6) -0.0088(6) -0.0020(6)
C5 0.0480(8) 0.0293(6) 0.0531(8) -0.0141(6) -0.0146(7) 0.0005(6)
C6 0.0484(10) 0.0786(11) 0.1244(18) -0.0610(11) -0.0194(11) 0.0263(9)
C7 0.0863(16) 0.1050(17) 0.0446(10) -0.0300(11) 0.0137(10) -0.0236(14)
C8 0.0771(11) 0.0701(12) 0.0631(10) -0.0221(9) -0.0428(9) 0.0204(10)
C9 0.0326(8) 0.0808(12) 0.0706(12) -0.0291(10) -0.0041(8) -0.0125(8)
C10 0.1085(17) 0.0290(7) 0.0694(12) -0.0057(8) -0.0279(12) -0.0037(9)
C11 0.0259(5) 0.0268(5) 0.0291(5) -0.0043(4) -0.0033(4) 0.0036(4)
C12 0.0299(6) 0.0244(5) 0.0306(6) -0.0034(4) -0.0049(5) 0.0016(5)
C13 0.0380(6) 0.0242(5) 0.0282(5) -0.0032(4) -0.0085(5) 0.0037(5)
C14 0.0513(9) 0.0440(8) 0.0356(7) 0.0064(6) -0.0088(7) -0.0047(7)
C15 0.0877(14) 0.0520(10) 0.0446(9) 0.0189(8) -0.0201(9) -0.0028(10)
C16 0.0816(12) 0.0508(10) 0.0581(10) 0.0062(8) -0.0334(9) 0.0196(9)
C17 0.0495(9) 0.0558(10) 0.0619(10) -0.0044(8) -0.0203(8) 0.0197(8)
C18 0.0374(7) 0.0384(7) 0.0461(8) 0.0033(6) -0.0079(6) 0.0078(6)
C19 0.0258(5) 0.0257(5) 0.0272(5) -0.0015(4) -0.0024(4) 0.0014(4)
C20 0.0302(6) 0.0305(6) 0.0315(6) 0.0010(5) -0.0040(5) -0.0003(5)
C21 0.0587(11) 0.0522(9) 0.0625(11) 0.0320(8) -0.0102(9) -0.0063(8)
C22 0.0272(5) 0.0295(5) 0.0260(5) -0.0015(4) -0.0046(4) -0.0001(5)
C23 0.0293(6) 0.0322(6) 0.0347(6) -0.0016(5) -0.0035(5) 0.0023(5)
C24 0.0273(6) 0.0486(8) 0.0350(7) -0.0016(6) -0.0047(5) 0.0012(6)
C25 0.0344(7) 0.0550(8) 0.0347(7) -0.0108(6) -0.0076(6) -0.0084(6)
C26 0.0467(8) 0.0408(7) 0.0531(8) -0.0186(6) -0.0127(7) -0.0010(7)
C27 0.0368(7) 0.0348(6) 0.0423(7) -0.0100(6) -0.0117(6) 0.0051(5)

loop_
_atom_type_symbol
_atom_type_description
_atom_type_scat_dispersion_real
_atom_type_scat_dispersion_imag
_atom_type_scat_source
C C 0.0033 0.0016 'International Tables Vol C Tables 4.2.6.8 and 6.1.1.4'
H H 0.0000 0.0000 'International Tables Vol C Tables 4.2.6.8 and 6.1.1.4'
O O 0.0106 0.0060 'International Tables Vol C Tables 4.2.6.8 and 6.1.1.4'
Cl Cl 0.1484 0.1585 'International Tables Vol C Tables 4.2.6.8 and 6.1.1.4'
Br Br -0.2901 2.4595 'International Tables Vol C Tables 4.2.6.8 and 6.1.1.4'
Rh Rh -1.1178 0.9187 'International Tables Vol C Tables 4.2.6.8 and 6.1.1.4'

loop_
_geom_angle_atom_site_label_1
_geom_angle_atom_site_label_2
_geom_angle_atom_site_label_3
_geom_angle
C11 Rh1 C1 155.43(6)
C11 Rh1 C2 149.12(6)
C1 Rh1 C2 38.76(7)
C11 Rh1 C4 98.34(6)
C1 Rh1 C4 63.41(6)
C2 Rh1 C4 63.36(6)
C11 Rh1 C5 118.25(6)
C1 Rh1 C5 37.34(6)
C2 Rh1 C5 63.33(7)
C4 Rh1 C5 37.89(6)
C11 Rh1 C3 113.19(6)
C1 Rh1 C3 63.28(6)
C2 Rh1 C3 37.29(6)
C4 Rh1 C3 37.81(6)
C5 Rh1 C3 62.86(6)
C11 Rh1 C12 37.22(5)
C1 Rh1 C12 164.04(6)
C2 Rh1 C12 125.40(6)
C4 Rh1 C12 114.91(5)
C5 Rh1 C12 149.28(6)
C3 Rh1 C12 105.05(6)
C11 Rh1 C19 38.09(5)
C1 Rh1 C19 129.76(6)
C2 Rh1 C19 167.99(6)
C4 Rh1 C19 110.38(5)
C5 Rh1 C19 105.22(6)
C3 Rh1 C19 142.68(5)
C12 Rh1 C19 66.19(5)
C11 Rh1 Cl1 108.49(4)
C1 Rh1 Cl1 91.79(5)
C2 Rh1 Cl1 90.66(5)
C4 Rh1 Cl1 152.89(4)
C5 Rh1 Cl1 124.86(5)
C3 Rh1 Cl1 122.68(4)
C12 Rh1 Cl1 85.74(4)
C19 Rh1 Cl1 93.63(3)
C20 O2 C21 115.90(13)
C5 C1 C2 108.00(15)
C5 C1 C6 126.17(18)
C2 C1 C6 125.68(18)
C5 C1 Rh1 72.71(9)
C2 C1 Rh1 70.88(9)
C6 C1 Rh1 125.51(14)
C3 C2 C1 107.78(14)
C3 C2 C7 126.75(19)
C1 C2 C7 125.20(19)
C3 C2 Rh1 72.76(10)
C1 C2 Rh1 70.36(10)
C7 C2 Rh1 127.01(15)
C2 C3 C4 108.06(14)
C2 C3 C8 126.35(16)
C4 C3 C8 125.53(16)
C2 C3 Rh1 69.95(10)
C4 C3 Rh1 69.88(9)
C8 C3 Rh1 127.88(13)
C3 C4 C5 107.98(14)
C3 C4 C9 125.60(16)
C5 C4 C9 125.58(16)
C3 C4 Rh1 72.32(9)
C5 C4 Rh1 71.98(9)
C9 C4 Rh1 129.62(13)
C1 C5 C4 108.03(14)
C1 C5 C10 126.99(18)
C4 C5 C10 124.87(17)
C1 C5 Rh1 69.95(9)
C4 C5 Rh1 70.12(9)
C10 C5 Rh1 128.39(14)
C1 C6 H6A 109.5
C1 C6 H6B 109.5
H6A C6 H6B 109.5
C1 C6 H6C 109.5
H6A C6 H6C 109.5
H6B C6 H6C 109.5
C2 C7 H7A 109.5
C2 C7 H7B 109.5
H7A C7 H7B 109.5
C2 C7 H7C 109.5
H7A C7 H7C 109.5
H7B C7 H7C 109.5
C3 C8 H8A 109.5
C3 C8 H8B 109.5
H8A C8 H8B 109.5
C3 C8 H8C 109.5
H8A C8 H8C 109.5
H8B C8 H8C 109.5
C4 C9 H9A 109.5
C4 C9 H9B 109.5
H9A C9 H9B 109.5
C4 C9 H9C 109.5
H9A C9 H9C 109.5
H9B C9 H9C 109.5
C5 C10 H10A 109.5
C5 C10 H10B 109.5
H10A C10 H10B 109.5
C5 C10 H10C 109.5
H10A C10 H10C 109.5
H10B C10 H10C 109.5
C12 C11 C19 119.93(12)
C12 C11 Rh1 75.86(8)
C19 C11 Rh1 75.32(8)
C12 C11 H11A 120.5(10)
C19 C11 H11A 119.1(10)
Rh1 C11 H11A 112.7(10)
C11 C12 C13 124.37(12)
C11 C12 Rh1 66.92(7)
C13 C12 Rh1 122.99(10)
C11 C12 H12B 118.6(10)
C13 C12 H12B 114.2(10)
Rh1 C12 H12B 96.7(10)
C18 C13 C14 118.20(14)
C18 C13 C12 123.78(12)
C14 C13 C12 117.93(14)
C15 C14 C13 120.60(18)
C15 C14 H14A 119.7
C13 C14 H14A 119.7
C16 C15 C14 120.42(17)
C16 C15 H15A 119.8
C14 C15 H15A 119.8
C17 C16 C15 119.94(18)
C17 C16 H16A 120.0
C15 C16 H16A 120.0
C16 C17 C18 120.03(18)
C16 C17 H17A 120.0
C18 C17 H17A 120.0
C17 C18 C13 120.78(15)
C17 C18 H18A 119.6
C13 C18 H18A 119.6
C11 C19 C22 121.38(11)
C11 C19 C20 113.62(11)
C22 C19 C20 116.49(11)
C11 C19 Rh1 66.59(7)
C22 C19 Rh1 116.82(8)
C20 C19 Rh1 112.14(9)
O1 C20 O2 122.88(12)
O1 C20 C19 124.67(13)
O2 C20 C19 112.45(12)
O2 C21 H21A 109.5
O2 C21 H21B 109.5
H21A C21 H21B 109.5
O2 C21 H21C 109.5
H21A C21 H21C 109.5
H21B C21 H21C 109.5
C27 C22 C23 118.08(13)
C27 C22 C19 119.19(12)
C23 C22 C19 122.65(13)
C24 C23 C22 121.01(14)
C24 C23 H23A 119.5
C22 C23 H23A 119.5
C25 C24 C23 119.19(14)
C25 C24 H24A 120.4
C23 C24 H24A 120.4
C24 C25 C26 121.49(15)
C24 C25 Br1 119.20(12)
C26 C25 Br1 119.31(13)
C25 C26 C27 118.64(16)
C25 C26 H26A 120.7
C27 C26 H26A 120.7
C26 C27 C22 121.52(14)
C26 C27 H27A 119.2
C22 C27 H27A 119.2

loop_
_geom_bond_atom_site_label_1
_geom_bond_atom_site_label_2
_geom_bond_distance
Rh1 C11 2.1279(13)
Rh1 C1 2.1808(17)
Rh1 C2 2.1878(17)
Rh1 C4 2.1920(16)
Rh1 C5 2.2166(15)
Rh1 C3 2.2243(17)
Rh1 C12 2.2430(13)
Rh1 C19 2.2431(13)
Rh1 Cl1 2.3983(4)
Br1 C25 1.8949(16)
O1 C20 1.2027(18)
O2 C20 1.3374(18)
O2 C21 1.449(2)
C1 C5 1.408(2)
C1 C2 1.450(3)
C1 C6 1.503(3)
C2 C3 1.411(2)
C2 C7 1.489(3)
C3 C4 1.431(2)
C3 C8 1.496(3)
C4 C5 1.432(2)
C4 C9 1.497(2)
C5 C10 1.493(3)
C6 H6A 0.9600
C6 H6B 0.9600
C6 H6C 0.9600
C7 H7A 0.9600
C7 H7B 0.9600
C7 H7C 0.9600
C8 H8A 0.9600
C8 H8B 0.9600
C8 H8C 0.9600
C9 H9A 0.9600
C9 H9B 0.9600
C9 H9C 0.9600
C10 H10A 0.9600
C10 H10B 0.9600
C10 H10C 0.9600
C11 C12 1.3991(17)
C11 C19 1.4304(18)
C11 H11A 0.975(17)
C12 C13 1.4707(19)
C12 H12B 0.965(17)
C13 C18 1.389(2)
C13 C14 1.389(2)
C14 C15 1.384(3)
C14 H14A 0.9300
C15 C16 1.372(3)
C15 H15A 0.9300
C16 C17 1.370(3)
C16 H16A 0.9300
C17 C18 1.389(2)
C17 H17A 0.9300
C18 H18A 0.9300
C19 C22 1.4938(19)
C19 C20 1.4954(17)
C21 H21A 0.9600
C21 H21B 0.9600
C21 H21C 0.9600
C22 C27 1.389(2)
C22 C23 1.3923(19)
C23 C24 1.383(2)
C23 H23A 0.9300
C24 C25 1.374(2)
C24 H24A 0.9300
C25 C26 1.377(2)
C26 C27 1.384(2)
C26 H26A 0.9300
C27 H27A 0.9300

loop_
_geom_torsion_atom_site_label_1
_geom_torsion_atom_site_label_2
_geom_torsion_atom_site_label_3
_geom_torsion_atom_site_label_4
_geom_torsion
C11 Rh1 C1 C5 -8.2(2)
C2 Rh1 C1 C5 116.77(15)
C4 Rh1 C1 C5 36.99(10)
C3 Rh1 C1 C5 79.50(11)
C12 Rh1 C1 C5 124.9(2)
C19 Rh1 C1 C5 -58.18(12)
Cl1 Rh1 C1 C5 -154.40(10)
C11 Rh1 C1 C2 -124.95(15)
C4 Rh1 C1 C2 -79.78(11)
C5 Rh1 C1 C2 -116.77(15)
C3 Rh1 C1 C2 -37.27(10)
C12 Rh1 C1 C2 8.1(3)
C19 Rh1 C1 C2 -174.95(9)
Cl1 Rh1 C1 C2 88.83(9)
C11 Rh1 C1 C6 114.3(2)
C2 Rh1 C1 C6 -120.7(2)
C4 Rh1 C1 C6 159.5(2)
C5 Rh1 C1 C6 122.5(2)
C3 Rh1 C1 C6 -158.0(2)
C12 Rh1 C1 C6 -112.6(2)
C19 Rh1 C1 C6 64.3(2)
Cl1 Rh1 C1 C6 -31.91(18)
C5 C1 C2 C3 -0.1(2)
C6 C1 C2 C3 -175.89(19)
Rh1 C1 C2 C3 63.58(12)
C5 C1 C2 C7 174.29(19)
C6 C1 C2 C7 -1.5(3)
Rh1 C1 C2 C7 -122.0(2)
C5 C1 C2 Rh1 -63.68(12)
C6 C1 C2 Rh1 120.5(2)
C11 Rh1 C2 C3 21.62(17)
C1 Rh1 C2 C3 -116.76(14)
C4 Rh1 C2 C3 -36.85(9)
C5 Rh1 C2 C3 -79.45(10)
C12 Rh1 C2 C3 65.96(11)
C19 Rh1 C2 C3 -97.8(3)
Cl1 Rh1 C2 C3 151.20(9)
C11 Rh1 C2 C1 138.38(11)
C4 Rh1 C2 C1 79.91(10)
C5 Rh1 C2 C1 37.31(10)
C3 Rh1 C2 C1 116.76(14)
C12 Rh1 C2 C1 -177.28(9)
C19 Rh1 C2 C1 19.0(3)
Cl1 Rh1 C2 C1 -92.04(9)
C11 Rh1 C2 C7 -101.8(2)
C1 Rh1 C2 C7 119.8(2)
C4 Rh1 C2 C7 -160.3(2)
C5 Rh1 C2 C7 157.1(2)
C3 Rh1 C2 C7 -123.4(2)
C12 Rh1 C2 C7 -57.4(2)
C19 Rh1 C2 C7 138.8(3)
Cl1 Rh1 C2 C7 27.8(2)
C1 C2 C3 C4 -2.3(2)
C7 C2 C3 C4 -176.6(2)
Rh1 C2 C3 C4 59.72(12)
C1 C2 C3 C8 175.09(18)
C7 C2 C3 C8 0.8(3)
Rh1 C2 C3 C8 -122.88(19)
C1 C2 C3 Rh1 -62.02(12)
C7 C2 C3 Rh1 123.7(2)
C11 Rh1 C3 C2 -168.13(9)
C1 Rh1 C3 C2 38.74(10)
C4 Rh1 C3 C2 119.02(14)
C5 Rh1 C3 C2 80.83(11)
C12 Rh1 C3 C2 -129.57(10)
C19 Rh1 C3 C2 160.12(9)
Cl1 Rh1 C3 C2 -34.91(11)
C11 Rh1 C3 C4 72.85(10)
C1 Rh1 C3 C4 -80.28(10)
C2 Rh1 C3 C4 -119.02(14)
C5 Rh1 C3 C4 -38.20(9)
C12 Rh1 C3 C4 111.41(9)
C19 Rh1 C3 C4 41.09(13)
Cl1 Rh1 C3 C4 -153.93(8)
C11 Rh1 C3 C8 -47.09(17)
C1 Rh1 C3 C8 159.78(18)
C2 Rh1 C3 C8 121.0(2)
C4 Rh1 C3 C8 -119.9(2)
C5 Rh1 C3 C8 -158.13(18)
C12 Rh1 C3 C8 -8.53(17)
C19 Rh1 C3 C8 -78.84(18)
Cl1 Rh1 C3 C8 86.13(16)
C2 C3 C4 C5 3.82(19)
C8 C3 C4 C5 -173.60(17)
Rh1 C3 C4 C5 63.59(11)
C2 C3 C4 C9 173.72(17)
C8 C3 C4 C9 -3.7(3)
Rh1 C3 C4 C9 -126.51(18)
C2 C3 C4 Rh1 -59.77(12)
C8 C3 C4 Rh1 122.81(18)
C11 Rh1 C4 C3 -117.42(9)
C1 Rh1 C4 C3 79.92(10)
C2 Rh1 C4 C3 36.35(10)
C5 Rh1 C4 C3 116.38(14)
C12 Rh1 C4 C3 -82.44(10)
C19 Rh1 C4 C3 -154.84(9)
Cl1 Rh1 C4 C3 54.24(14)
C11 Rh1 C4 C5 126.20(10)
C1 Rh1 C4 C5 -36.46(10)
C2 Rh1 C4 C5 -80.04(11)
C3 Rh1 C4 C5 -116.38(14)
C12 Rh1 C4 C5 161.18(9)
C19 Rh1 C4 C5 88.78(10)
Cl1 Rh1 C4 C5 -62.14(14)
C11 Rh1 C4 C9 4.53(17)
C1 Rh1 C4 C9 -158.13(19)
C2 Rh1 C4 C9 158.30(19)
C5 Rh1 C4 C9 -121.7(2)
C3 Rh1 C4 C9 122.0(2)
C12 Rh1 C4 C9 39.51(18)
C19 Rh1 C4 C9 -32.89(18)
Cl1 Rh1 C4 C9 176.19(12)
C2 C1 C5 C4 2.5(2)
C6 C1 C5 C4 178.22(19)
Rh1 C1 C5 C4 -60.04(12)
C2 C1 C5 C10 -173.95(18)
C6 C1 C5 C10 1.8(3)
Rh1 C1 C5 C10 123.55(19)
C2 C1 C5 Rh1 62.50(12)
C6 C1 C5 Rh1 -121.7(2)
C3 C4 C5 C1 -3.88(19)
C9 C4 C5 C1 -173.79(17)
Rh1 C4 C5 C1 59.93(12)
C3 C4 C5 C10 172.62(17)
C9 C4 C5 C10 2.7(3)
Rh1 C4 C5 C10 -123.57(18)
C3 C4 C5 Rh1 -63.81(11)
C9 C4 C5 Rh1 126.29(18)
C11 Rh1 C5 C1 176.15(10)
C2 Rh1 C5 C1 -38.72(11)
C4 Rh1 C5 C1 -118.84(15)
C3 Rh1 C5 C1 -80.73(11)
C12 Rh1 C5 C1 -153.78(11)
C19 Rh1 C5 C1 137.39(10)
Cl1 Rh1 C5 C1 31.75(12)
C11 Rh1 C5 C4 -65.01(11)
C1 Rh1 C5 C4 118.84(15)
C2 Rh1 C5 C4 80.12(11)
C3 Rh1 C5 C4 38.10(9)
C12 Rh1 C5 C4 -34.95(16)
C19 Rh1 C5 C4 -103.77(10)
Cl1 Rh1 C5 C4 150.59(8)
C11 Rh1 C5 C10 54.3(2)
C1 Rh1 C5 C10 -121.9(2)
C2 Rh1 C5 C10 -160.6(2)
C4 Rh1 C5 C10 119.3(2)
C3 Rh1 C5 C10 157.4(2)
C12 Rh1 C5 C10 84.3(2)
C19 Rh1 C5 C10 15.52(19)
Cl1 Rh1 C5 C10 -90.12(19)
C1 Rh1 C11 C12 160.59(14)
C2 Rh1 C11 C12 70.38(14)
C4 Rh1 C11 C12 120.73(9)
C5 Rh1 C11 C12 154.97(9)
C3 Rh1 C11 C12 84.43(9)
C19 Rh1 C11 C12 -126.71(12)
Cl1 Rh1 C11 C12 -55.27(8)
C1 Rh1 C11 C19 -72.70(16)
C2 Rh1 C11 C19 -162.91(11)
C4 Rh1 C11 C19 -112.56(8)
C5 Rh1 C11 C19 -78.32(9)
C3 Rh1 C11 C19 -148.85(8)
C12 Rh1 C11 C19 126.71(12)
Cl1 Rh1 C11 C19 71.44(7)
C19 C11 C12 C13 -178.67(13)
Rh1 C11 C12 C13 -115.19(13)
C19 C11 C12 Rh1 -63.48(11)
C1 Rh1 C12 C11 -149.84(19)
C2 Rh1 C12 C11 -143.63(9)
C4 Rh1 C12 C11 -69.68(10)
C5 Rh1 C12 C11 -46.86(15)
C3 Rh1 C12 C11 -108.68(9)
C19 Rh1 C12 C11 32.72(8)
Cl1 Rh1 C12 C11 128.59(8)
C11 Rh1 C12 C13 117.07(14)
C1 Rh1 C12 C13 -32.8(3)
C2 Rh1 C12 C13 -26.56(13)
C4 Rh1 C12 C13 47.38(12)
C5 Rh1 C12 C13 70.21(16)
C3 Rh1 C12 C13 8.39(12)
C19 Rh1 C12 C13 149.78(12)
Cl1 Rh1 C12 C13 -114.34(10)
C11 C12 C13 C18 -2.1(2)
Rh1 C12 C13 C18 -85.11(17)
C11 C12 C13 C14 -178.63(15)
Rh1 C12 C13 C14 98.39(15)
C18 C13 C14 C15 -1.0(3)
C12 C13 C14 C15 175.69(17)
C13 C14 C15 C16 0.6(3)
C14 C15 C16 C17 0.7(4)
C15 C16 C17 C18 -1.4(3)
C16 C17 C18 C13 0.9(3)
C14 C13 C18 C17 0.3(3)
C12 C13 C18 C17 -176.22(17)
C12 C11 C19 C22 -44.42(19)
Rh1 C11 C19 C22 -108.18(11)
C12 C11 C19 C20 168.76(13)
Rh1 C11 C19 C20 105.00(11)
C12 C11 C19 Rh1 63.76(12)
C1 Rh1 C19 C11 148.91(8)
C2 Rh1 C19 C11 133.5(3)
C4 Rh1 C19 C11 77.10(8)
C5 Rh1 C19 C11 116.62(8)
C3 Rh1 C19 C11 51.64(12)
C12 Rh1 C19 C11 -32.01(7)
Cl1 Rh1 C19 C11 -115.73(7)
C11 Rh1 C19 C22 114.64(12)
C1 Rh1 C19 C22 -96.45(11)
C2 Rh1 C19 C22 -111.8(3)
C4 Rh1 C19 C22 -168.26(9)
C5 Rh1 C19 C22 -128.74(10)
C3 Rh1 C19 C22 166.28(9)
C12 Rh1 C19 C22 82.63(10)
Cl1 Rh1 C19 C22 -1.09(9)
C11 Rh1 C19 C20 -107.17(12)
C1 Rh1 C19 C20 41.74(12)
C2 Rh1 C19 C20 26.4(3)
C4 Rh1 C19 C20 -30.08(11)
C5 Rh1 C19 C20 9.45(11)
C3 Rh1 C19 C20 -55.53(13)
C12 Rh1 C19 C20 -139.18(10)
Cl1 Rh1 C19 C20 137.10(9)
C21 O2 C20 O1 3.5(2)
C21 O2 C20 C19 -176.68(15)
C11 C19 C20 O1 1.1(2)
C22 C19 C20 O1 -147.42(15)
Rh1 C19 C20 O1 74.25(17)
C11 C19 C20 O2 -178.70(13)
C22 C19 C20 O2 32.77(18)
Rh1 C19 C20 O2 -105.57(13)
C11 C19 C22 C27 -34.91(18)
C20 C19 C22 C27 111.02(14)
Rh1 C19 C22 C27 -112.61(12)
C11 C19 C22 C23 148.59(13)
C20 C19 C22 C23 -65.48(17)
Rh1 C19 C22 C23 70.89(14)
C27 C22 C23 C24 0.1(2)
C19 C22 C23 C24 176.62(13)
C22 C23 C24 C25 2.1(2)
C23 C24 C25 C26 -2.6(2)
C23 C24 C25 Br1 177.71(11)
C24 C25 C26 C27 0.8(2)
Br1 C25 C26 C27 -179.52(12)
C25 C26 C27 C22 1.5(2)
C23 C22 C27 C26 -2.0(2)
C19 C22 C27 C26 -178.62(14)
